data_4310730
loop_
_publ_author_name
'Matthew Polson'
'Sandro Fracasso'
'Valerio Bertolasi'
'Marcella Ravaglia'
'Franco Scandola'

_publ_section_title
;
 Iridium Cyclometalated Complexes with Axial Symmetry. Synthesis and
 Photophysical Properties of a trans-Biscyclometalated Complex Containing
 the Terdentate Ligand 2,6-Diphenylpyridine
;
_journal_name_full 'Inorganic Chemistry'
_journal_page_first 1950
_journal_page_last 1956
_journal_paper_doi 10.1021/ic0351848
_journal_volume 43
_journal_year 2004
_chemical_formula_moiety '(C45 H31 Br Ir N4)+, (N O3)-,2(H2 O) '
_chemical_formula_sum 'C45 H35 Br Ir N5 O5'
_chemical_formula_weight 997.89
_chemical_name_systematic
;
 ?
;
_space_group_IT_number 14
_symmetry_cell_setting monoclinic
_symmetry_space_group_name_Hall '-P 2yn'
_symmetry_space_group_name_H-M 'P 1 21/n 1'
_atom_sites_solution_hydrogens geom
_atom_sites_solution_primary direct
_atom_sites_solution_secondary difmap
_audit_creation_method SHELXL-97
_cell_angle_alpha 90.00
_cell_angle_beta 104.496(1)
_cell_angle_gamma 90.00
_cell_formula_units_Z 4
_cell_length_a 17.4308(4)
_cell_length_b 9.0312(2)
_cell_length_c 26.7601(7)
_cell_measurement_reflns_used 36873
_cell_measurement_temperature 295
_cell_measurement_theta_max 26
_cell_measurement_theta_min 4.13
_cell_volume 4078.50(17)
_computing_cell_refinement 'Denzo-SMN (Otwinowski & Minor, 1997)'
_computing_data_collection 'COLLECT (Nonius, 1998)'
_computing_data_reduction 'Denzo-SMN (Otwinowski & Minor, 1997)'
_computing_molecular_graphics 'ORTEP III (Burnett & Johnson, 1996)'
_computing_publication_material
;
SHELXL-97 (Sheldrick, 1997), PARST (Nardelli, 1995)
;
_computing_structure_refinement 'SHELXL-97 (Sheldrick, 1997)'
_computing_structure_solution 'SIR97 (Altomare et al., 1999)'
_diffrn_ambient_temperature 295
_diffrn_measured_fraction_theta_full 0.995
_diffrn_measured_fraction_theta_max 0.995
_diffrn_measurement_device_type 'Nonius Kappa CCD'
_diffrn_measurement_method '\f scans and \w scans'
_diffrn_radiation_monochromator graphite
_diffrn_radiation_source 'fine-focus sealed tube'
_diffrn_radiation_type MoK\a
_diffrn_radiation_wavelength 0.71073
_diffrn_reflns_av_R_equivalents 0.0774
_diffrn_reflns_av_sigmaI/netI 0.0566
_diffrn_reflns_limit_h_max 21
_diffrn_reflns_limit_h_min -21
_diffrn_reflns_limit_k_max 11
_diffrn_reflns_limit_k_min -11
_diffrn_reflns_limit_l_max 33
_diffrn_reflns_limit_l_min -27
_diffrn_reflns_number 36873
_diffrn_reflns_theta_full 26.00
_diffrn_reflns_theta_max 26.00
_diffrn_reflns_theta_min 4.13
_exptl_absorpt_coefficient_mu 4.306
_exptl_absorpt_correction_T_max 0.849
_exptl_absorpt_correction_T_min 0.452
_exptl_absorpt_correction_type empirical
_exptl_absorpt_process_details
;
SORTAV (R.H. Blessing, Acta Crystallogr., 1995, A51, 33)
;
_exptl_crystal_colour red
_exptl_crystal_density_diffrn 1.625
_exptl_crystal_density_method 'not measured'
_exptl_crystal_description plate
_exptl_crystal_F_000 1968
_exptl_crystal_size_max 0.38
_exptl_crystal_size_mid 0.14
_exptl_crystal_size_min 0.04
_refine_diff_density_max 1.730
_refine_diff_density_min -1.058
_refine_diff_density_rms 0.142
_refine_ls_extinction_method none
_refine_ls_goodness_of_fit_ref 1.114
_refine_ls_hydrogen_treatment constr
_refine_ls_matrix_type full
_refine_ls_number_parameters 544
_refine_ls_number_reflns 7964
_refine_ls_number_restraints 0
_refine_ls_restrained_S_all 1.114
_refine_ls_R_factor_all 0.0881
_refine_ls_R_factor_gt 0.0590
_refine_ls_shift/su_max 0.010
_refine_ls_shift/su_mean 0.000
_refine_ls_structure_factor_coef Fsqd
_refine_ls_weighting_details 'calc w=1/[\s^2^(Fo^2^)+(0.0507P)^2^+13.8881P] where P=(Fo^2^+2Fc^2^)/3'
_refine_ls_weighting_scheme calc
_refine_ls_wR_factor_gt 0.1319
_refine_ls_wR_factor_ref 0.1418
_reflns_number_gt 6044
_reflns_number_total 7964
_reflns_threshold_expression I>2sigma(I)
_cod_data_source_file ic0351848si20031014_062942.cif
_cod_data_source_block ir
_cod_original_cell_volume 4078.5(2)
_cod_original_sg_symbol_H-M 'P 21/n'
_cod_database_code 4310730

loop_
_symmetry_equiv_pos_as_xyz
'x, y, z'
'-x+1/2, y+1/2, -z+1/2'
'-x, -y, -z'
'x-1/2, -y-1/2, z-1/2'

loop_
_atom_site_label
_atom_site_type_symbol
_atom_site_fract_x
_atom_site_fract_y
_atom_site_fract_z
_atom_site_U_iso_or_equiv
_atom_site_adp_type
_atom_site_occupancy
_atom_site_symmetry_multiplicity
_atom_site_calc_flag
_atom_site_refinement_flags
_atom_site_disorder_assembly
_atom_site_disorder_group
Ir1 Ir 0.085546(18) 0.15893(3) -0.159258(12) 0.05833(13) Uani 1 1 d . . .
Br1 Br 0.60918(9) 0.0295(2) 0.15606(6) 0.1486(6) Uani 1 1 d . . .
N1 N 0.1805(4) 0.1326(6) -0.1037(2) 0.0555(15) Uani 1 1 d . . .
N2 N 0.0662(4) -0.0490(6) -0.1348(3) 0.0618(16) Uani 1 1 d . . .
N3 N 0.1402(4) 0.3584(6) -0.1635(2) 0.0579(15) Uani 1 1 d . . .
N4 N -0.0147(4) 0.1934(6) -0.2153(3) 0.0556(15) Uani 1 1 d . . .
C1 C 0.0029(6) -0.1359(9) -0.1537(4) 0.075(2) Uani 1 1 d . . .
H1 H -0.0381 -0.1016 -0.1806 0.090 Uiso 1 1 calc R . .
C2 C -0.0019(7) -0.2760(10) -0.1335(5) 0.087(3) Uani 1 1 d . . .
H2 H -0.0454 -0.3358 -0.1475 0.104 Uiso 1 1 calc R . .
C3 C 0.0572(7) -0.3273(10) -0.0931(4) 0.079(3) Uani 1 1 d . . .
H3 H 0.0544 -0.4214 -0.0795 0.095 Uiso 1 1 calc R . .
C4 C 0.1199(6) -0.2368(8) -0.0733(3) 0.071(2) Uani 1 1 d . . .
H4 H 0.1596 -0.2683 -0.0452 0.085 Uiso 1 1 calc R . .
C5 C 0.1252(5) -0.0985(9) -0.0944(3) 0.0611(19) Uani 1 1 d . . .
C6 C 0.1909(5) 0.0055(8) -0.0768(3) 0.062(2) Uani 1 1 d . . .
C7 C 0.2570(5) -0.0141(8) -0.0360(3) 0.063(2) Uani 1 1 d . . .
H7 H 0.2645 -0.1020 -0.0173 0.076 Uiso 1 1 calc R . .
C8 C 0.3123(5) 0.1015(10) -0.0235(3) 0.066(2) Uani 1 1 d . . .
C9 C 0.2981(5) 0.2327(9) -0.0524(3) 0.068(2) Uani 1 1 d . . .
H9 H 0.3341 0.3103 -0.0443 0.081 Uiso 1 1 calc R . .
C10 C 0.2333(5) 0.2479(8) -0.0914(3) 0.061(2) Uani 1 1 d . . .
C11 C 0.2087(5) 0.3764(8) -0.1259(3) 0.0584(19) Uani 1 1 d . . .
C12 C 0.2490(5) 0.5071(9) -0.1218(4) 0.073(2) Uani 1 1 d . . .
H12 H 0.2956 0.5200 -0.0962 0.087 Uiso 1 1 calc R . .
C13 C 0.2194(6) 0.6227(9) -0.1568(4) 0.076(2) Uani 1 1 d . . .
H13 H 0.2456 0.7131 -0.1543 0.091 Uiso 1 1 calc R . .
C14 C 0.1536(6) 0.6001(10) -0.1933(4) 0.074(2) Uani 1 1 d . . .
H14 H 0.1339 0.6746 -0.2170 0.089 Uiso 1 1 calc R . .
C15 C 0.1142(5) 0.4679(9) -0.1965(3) 0.064(2) Uani 1 1 d . . .
H15 H 0.0680 0.4544 -0.2224 0.077 Uiso 1 1 calc R . .
C16 C 0.3849(5) 0.0826(11) 0.0199(4) 0.075(2) Uani 1 1 d . . .
C17 C 0.3813(13) 0.001(3) 0.0636(10) 0.079(6) Uani 0.40 1 d P . .
H17 H 0.3384 -0.0583 0.0614 0.100 Uiso 0.40 1 d P . .
C17' C 0.4222(11) -0.0637(17) 0.0293(8) 0.098(6) Uani 0.60 1 d P . .
H17' H 0.4001 -0.1449 0.0102 0.110 Uiso 0.60 1 d P . .
C18 C 0.4498(17) -0.018(4) 0.1046(11) 0.106(9) Uani 0.40 1 d P . .
H18 H 0.4496 -0.0780 0.1324 0.120 Uiso 0.40 1 d P . .
C18' C 0.4871(12) -0.079(2) 0.0694(10) 0.111(7) Uani 0.60 1 d P . .
H18' H 0.5081 -0.1701 0.0820 0.140 Uiso 0.60 1 d P . .
C19 C 0.5196(7) 0.0528(14) 0.1004(4) 0.098(3) Uani 1 1 d . . .
C20 C 0.528(2) 0.152(4) 0.0598(18) 0.122(13) Uani 0.40 1 d P . .
H20 H 0.5509 0.2404 0.0781 0.120 Uiso 0.40 1 d P . .
C20' C 0.4918(12) 0.180(2) 0.0850(9) 0.095(6) Uani 0.60 1 d P . .
H20' H 0.5241 0.2613 0.0975 0.110 Uiso 0.60 1 d P . .
C21 C 0.4547(17) 0.162(3) 0.0194(12) 0.090(8) Uani 0.40 1 d P . .
H21 H 0.4484 0.2408 0.0005 0.100 Uiso 0.40 1 d P . .
C21' C 0.4244(12) 0.1994(19) 0.0466(7) 0.084(5) Uani 0.60 1 d P . .
H21' H 0.4083 0.2942 0.0355 0.100 Uiso 0.60 1 d P . .
C22 C 0.0138(5) 0.2619(8) -0.1159(3) 0.061(2) Uani 1 1 d . . .
C23 C 0.0312(6) 0.2885(9) -0.0643(4) 0.076(2) Uani 1 1 d . . .
H23 H 0.0806 0.2611 -0.0439 0.091 Uiso 1 1 calc R . .
C24 C -0.0218(9) 0.3539(11) -0.0421(4) 0.097(3) Uani 1 1 d . . .
H24 H -0.0082 0.3731 -0.0068 0.117 Uiso 1 1 calc R . .
C25 C -0.0971(9) 0.3927(11) -0.0721(5) 0.100(4) Uani 1 1 d . . .
H25 H -0.1347 0.4329 -0.0567 0.121 Uiso 1 1 calc R . .
C26 C -0.1148(6) 0.3706(10) -0.1248(4) 0.084(3) Uani 1 1 d . . .
H26 H -0.1635 0.4004 -0.1455 0.101 Uiso 1 1 calc R . .
C27 C -0.0587(5) 0.3031(9) -0.1466(3) 0.066(2) Uani 1 1 d . . .
C28 C -0.0754(5) 0.2669(9) -0.2029(3) 0.064(2) Uani 1 1 d . . .
C29 C -0.1408(5) 0.2996(10) -0.2412(4) 0.073(2) Uani 1 1 d . . .
H29 H -0.1827 0.3496 -0.2331 0.088 Uiso 1 1 calc R . .
C30 C -0.1465(5) 0.2604(10) -0.2920(4) 0.074(2) Uani 1 1 d . . .
C31 C -0.0844(5) 0.1801(9) -0.3026(4) 0.072(2) Uani 1 1 d . . .
H31 H -0.0874 0.1477 -0.3360 0.087 Uiso 1 1 calc R . .
C32 C -0.0188(5) 0.1487(8) -0.2636(3) 0.0600(19) Uani 1 1 d . . .
C33 C 0.0524(5) 0.0635(9) -0.2675(3) 0.063(2) Uani 1 1 d . . .
C34 C 0.0556(5) -0.0141(10) -0.3126(3) 0.072(2) Uani 1 1 d . . .
H34 H 0.0129 -0.0119 -0.3415 0.086 Uiso 1 1 calc R . .
C35 C 0.1225(6) -0.0927(10) -0.3133(4) 0.078(2) Uani 1 1 d . . .
H35 H 0.1252 -0.1446 -0.3428 0.094 Uiso 1 1 calc R . .
C36 C 0.1857(6) -0.0954(10) -0.2706(4) 0.077(2) Uani 1 1 d . . .
H36 H 0.2310 -0.1492 -0.2710 0.093 Uiso 1 1 calc R . .
C37 C 0.1810(5) -0.0152(10) -0.2259(4) 0.073(2) Uani 1 1 d . . .
H37 H 0.2247 -0.0151 -0.1976 0.087 Uiso 1 1 calc R . .
C38 C 0.1155(5) 0.0613(8) -0.2228(3) 0.060(2) Uani 1 1 d . . .
C39 C -0.2145(5) 0.3095(10) -0.3347(4) 0.078(3) Uani 1 1 d . . .
C40 C -0.2396(6) 0.2314(11) -0.3796(4) 0.090(3) Uani 1 1 d . . .
H40 H -0.2141 0.1435 -0.3839 0.108 Uiso 1 1 calc R . .
C41 C -0.3023(6) 0.2811(11) -0.4187(4) 0.087(3) Uani 1 1 d . . .
H41 H -0.3187 0.2254 -0.4487 0.104 Uiso 1 1 calc R . .
C42 C -0.3405(5) 0.4111(12) -0.4138(4) 0.084(3) Uani 1 1 d . . .
C43 C -0.3172(7) 0.4858(13) -0.3692(5) 0.110(4) Uani 1 1 d . . .
H43 H -0.3434 0.5725 -0.3646 0.131 Uiso 1 1 calc R . .
C44 C -0.2552(7) 0.4363(12) -0.3303(5) 0.106(4) Uani 1 1 d . . .
H44 H -0.2405 0.4909 -0.2999 0.127 Uiso 1 1 calc R . .
C45 C -0.4078(6) 0.4698(12) -0.4573(4) 0.099(3) Uani 1 1 d . . .
H451 H -0.4018 0.4333 -0.4898 0.119 Uiso 1 1 calc R . .
H452 H -0.4064 0.5761 -0.4574 0.119 Uiso 1 1 calc R . .
H453 H -0.4577 0.4370 -0.4522 0.119 Uiso 1 1 calc R . .
N5 N 0.1751(17) 0.0946(17) 0.4685(8) 0.178(8) Uani 1 1 d . . .
O1 O 0.1223(9) 0.0491(16) 0.4268(6) 0.202(6) Uani 1 1 d . . .
O2A O 0.242(2) 0.060(4) 0.4889(15) 0.231(17) Uiso 0.50 1 d P . .
O2B O 0.2278(17) 0.166(3) 0.4524(11) 0.170(9) Uiso 0.50 1 d P . .
O3A O 0.1659(19) 0.127(3) 0.5055(12) 0.159(9) Uiso 0.50 1 d P . .
O3B O 0.1260(16) 0.077(3) 0.5033(10) 0.151(9) Uiso 0.50 1 d P . .
O4 O 0.0455(9) -0.0327(17) 0.5522(7) 0.253(8) Uani 1 1 d . . .
O5 O 0.352(2) 0.727(5) 0.1729(16) 0.50(2) Uiso 1 1 d . . .

loop_
_atom_site_aniso_label
_atom_site_aniso_U_11
_atom_site_aniso_U_22
_atom_site_aniso_U_33
_atom_site_aniso_U_23
_atom_site_aniso_U_13
_atom_site_aniso_U_12
Ir1 0.0604(2) 0.05209(18) 0.0629(2) 0.00321(15) 0.01617(14) -0.00632(15)
Br1 0.1063(10) 0.1615(14) 0.1437(12) 0.0335(10) -0.0325(9) -0.0076(9)
N1 0.063(4) 0.048(3) 0.055(4) 0.009(3) 0.014(3) -0.005(3)
N2 0.067(4) 0.044(3) 0.079(5) -0.004(3) 0.028(4) -0.012(3)
N3 0.062(4) 0.049(3) 0.065(4) 0.008(3) 0.020(3) -0.004(3)
N4 0.051(3) 0.048(3) 0.067(4) 0.000(3) 0.014(3) -0.001(3)
C1 0.078(6) 0.068(5) 0.083(6) -0.013(4) 0.028(5) -0.019(5)
C2 0.104(8) 0.057(5) 0.116(8) -0.010(5) 0.056(7) -0.025(5)
C3 0.103(7) 0.054(5) 0.093(7) 0.004(5) 0.047(6) -0.005(5)
C4 0.098(7) 0.044(4) 0.074(6) 0.005(4) 0.029(5) -0.009(4)
C5 0.066(5) 0.053(4) 0.065(5) 0.001(4) 0.018(4) -0.005(4)
C6 0.071(5) 0.056(4) 0.062(5) 0.006(4) 0.020(4) -0.005(4)
C7 0.077(5) 0.036(4) 0.074(5) 0.004(3) 0.013(4) 0.004(4)
C8 0.058(5) 0.070(5) 0.069(5) 0.004(4) 0.012(4) -0.003(4)
C9 0.066(5) 0.058(5) 0.075(6) 0.002(4) 0.012(4) -0.007(4)
C10 0.069(5) 0.053(4) 0.061(5) 0.000(4) 0.018(4) -0.013(4)
C11 0.061(5) 0.056(4) 0.061(5) 0.002(3) 0.021(4) -0.006(4)
C12 0.072(5) 0.062(5) 0.089(6) -0.002(4) 0.028(5) -0.010(4)
C13 0.092(7) 0.048(4) 0.092(7) 0.011(4) 0.031(6) -0.007(4)
C14 0.074(6) 0.063(5) 0.087(6) 0.022(5) 0.024(5) 0.005(4)
C15 0.067(5) 0.062(5) 0.062(5) 0.010(4) 0.013(4) 0.000(4)
C16 0.070(6) 0.081(6) 0.073(6) 0.011(5) 0.018(5) 0.002(5)
C17 0.048(12) 0.100(17) 0.083(16) 0.006(14) 0.006(11) -0.005(12)
C17' 0.078(11) 0.062(9) 0.127(15) 0.023(9) -0.026(11) -0.010(8)
C18 0.081(18) 0.15(3) 0.081(18) 0.029(18) 0.006(15) -0.004(19)
C18' 0.088(13) 0.067(11) 0.17(2) 0.030(12) 0.019(15) -0.006(10)
C19 0.079(7) 0.113(9) 0.091(7) 0.020(7) -0.002(6) -0.009(7)
C20 0.10(3) 0.10(2) 0.15(4) 0.01(2) 0.01(2) 0.00(2)
C20' 0.072(12) 0.075(12) 0.109(16) 0.017(11) -0.029(11) -0.008(10)
C21 0.079(18) 0.087(18) 0.087(19) 0.002(15) -0.010(15) -0.007(15)
C21' 0.101(14) 0.068(10) 0.078(12) 0.015(9) 0.012(11) 0.020(9)
C22 0.075(6) 0.045(4) 0.070(5) -0.006(4) 0.034(4) -0.016(4)
C23 0.111(7) 0.055(4) 0.073(6) -0.008(4) 0.046(6) -0.019(5)
C24 0.153(11) 0.072(6) 0.077(7) -0.006(5) 0.046(8) -0.020(7)
C25 0.146(11) 0.065(6) 0.120(10) -0.012(6) 0.089(9) -0.011(7)
C26 0.090(7) 0.071(6) 0.100(8) -0.007(5) 0.040(6) -0.004(5)
C27 0.077(6) 0.053(4) 0.076(6) -0.007(4) 0.034(5) -0.014(4)
C28 0.051(5) 0.056(4) 0.085(6) -0.002(4) 0.018(4) -0.002(4)
C29 0.052(5) 0.074(5) 0.096(7) -0.009(5) 0.023(5) 0.008(4)
C30 0.057(5) 0.070(5) 0.092(7) -0.012(5) 0.012(5) 0.006(4)
C31 0.065(5) 0.072(5) 0.078(6) -0.003(4) 0.013(4) 0.010(4)
C32 0.053(4) 0.062(4) 0.063(5) 0.001(4) 0.011(4) 0.000(4)
C33 0.062(5) 0.062(5) 0.065(5) 0.002(4) 0.017(4) 0.005(4)
C34 0.064(5) 0.082(6) 0.071(6) -0.004(5) 0.018(4) 0.002(5)
C35 0.083(7) 0.074(5) 0.089(7) -0.004(5) 0.041(6) 0.001(5)
C36 0.078(6) 0.075(6) 0.087(7) 0.015(5) 0.038(6) 0.012(5)
C37 0.061(5) 0.084(6) 0.077(6) 0.023(5) 0.023(4) 0.001(5)
C38 0.075(5) 0.042(4) 0.071(5) 0.004(3) 0.031(4) -0.001(4)
C39 0.060(5) 0.077(6) 0.090(7) -0.013(5) 0.004(5) 0.009(4)
C40 0.073(6) 0.078(6) 0.111(8) -0.002(6) 0.006(6) 0.025(5)
C41 0.080(6) 0.076(6) 0.088(7) -0.010(5) -0.008(5) 0.017(5)
C42 0.061(6) 0.085(6) 0.102(8) 0.000(6) 0.015(5) 0.008(5)
C43 0.097(8) 0.100(8) 0.120(9) -0.025(7) 0.006(7) 0.036(7)
C44 0.103(8) 0.101(8) 0.102(8) -0.023(6) 0.004(7) 0.039(7)
C45 0.087(7) 0.099(8) 0.102(8) -0.007(6) 0.004(6) 0.024(6)
N5 0.29(3) 0.119(11) 0.151(15) -0.003(10) 0.096(18) 0.053(14)
O1 0.232(14) 0.182(12) 0.170(11) -0.061(10) 0.008(10) -0.004(10)
O4 0.218(14) 0.218(15) 0.290(17) -0.088(13) 0.002(13) 0.077(12)

loop_
_atom_type_symbol
_atom_type_description
_atom_type_scat_dispersion_real
_atom_type_scat_dispersion_imag
_atom_type_scat_source
Ir Ir -1.4442 7.9887 'International Tables Vol C Tables 4.2.6.8 and 6.1.1.4'
C C 0.0033 0.0016 'International Tables Vol C Tables 4.2.6.8 and 6.1.1.4'
H H 0.0000 0.0000 'International Tables Vol C Tables 4.2.6.8 and 6.1.1.4'
Br Br -0.2901 2.4595 'International Tables Vol C Tables 4.2.6.8 and 6.1.1.4'
N N 0.0061 0.0033 'International Tables Vol C Tables 4.2.6.8 and 6.1.1.4'
O O 0.0106 0.0060 'International Tables Vol C Tables 4.2.6.8 and 6.1.1.4'

loop_
_geom_angle_atom_site_label_1
_geom_angle_atom_site_label_2
_geom_angle_atom_site_label_3
_geom_angle
_geom_angle_site_symmetry_1
_geom_angle_site_symmetry_3
_geom_angle_publ_flag
N1 Ir1 N4 177.6(2) . . ?
N1 Ir1 N2 79.6(3) . . ?
N4 Ir1 N2 101.4(3) . . ?
N1 Ir1 N3 80.3(2) . . ?
N4 Ir1 N3 98.7(2) . . ?
N2 Ir1 N3 159.9(3) . . ?
N1 Ir1 C38 103.4(3) . . ?
N4 Ir1 C38 78.9(3) . . ?
N2 Ir1 C38 88.1(3) . . ?
N3 Ir1 C38 96.4(3) . . ?
N1 Ir1 C22 98.2(3) . . ?
N4 Ir1 C22 79.6(3) . . ?
N2 Ir1 C22 93.5(3) . . ?
N3 Ir1 C22 89.4(3) . . ?
C38 Ir1 C22 158.3(3) . . ?
C6 N1 C10 121.8(7) . . ?
C6 N1 Ir1 119.3(5) . . ?
C10 N1 Ir1 118.8(5) . . ?
C1 N2 C5 119.3(7) . . ?
C1 N2 Ir1 126.9(6) . . ?
C5 N2 Ir1 113.8(5) . . ?
C15 N3 C11 119.4(6) . . ?
C15 N3 Ir1 127.2(6) . . ?
C11 N3 Ir1 113.4(5) . . ?
C32 N4 C28 121.8(7) . . ?
C32 N4 Ir1 119.8(5) . . ?
C28 N4 Ir1 118.4(5) . . ?
N2 C1 C2 120.6(10) . . ?
N2 C1 H1 119.7 . . ?
C2 C1 H1 119.7 . . ?
C3 C2 C1 120.6(9) . . ?
C3 C2 H2 119.7 . . ?
C1 C2 H2 119.7 . . ?
C4 C3 C2 118.3(8) . . ?
C4 C3 H3 120.9 . . ?
C2 C3 H3 120.9 . . ?
C3 C4 C5 120.8(9) . . ?
C3 C4 H4 119.6 . . ?
C5 C4 H4 119.6 . . ?
N2 C5 C4 120.3(7) . . ?
N2 C5 C6 114.6(7) . . ?
C4 C5 C6 125.0(8) . . ?
N1 C6 C7 120.4(7) . . ?
N1 C6 C5 112.7(7) . . ?
C7 C6 C5 126.9(7) . . ?
C6 C7 C8 118.6(7) . . ?
C6 C7 H7 120.7 . . ?
C8 C7 H7 120.7 . . ?
C9 C8 C7 118.7(7) . . ?
C9 C8 C16 121.5(8) . . ?
C7 C8 C16 119.8(8) . . ?
C10 C9 C8 120.9(8) . . ?
C10 C9 H9 119.5 . . ?
C8 C9 H9 119.5 . . ?
C9 C10 N1 119.5(7) . . ?
C9 C10 C11 128.5(7) . . ?
N1 C10 C11 111.9(7) . . ?
C12 C11 N3 120.0(7) . . ?
C12 C11 C10 124.5(8) . . ?
N3 C11 C10 115.4(6) . . ?
C11 C12 C13 119.4(9) . . ?
C11 C12 H12 120.3 . . ?
C13 C12 H12 120.3 . . ?
C14 C13 C12 118.8(8) . . ?
C14 C13 H13 120.6 . . ?
C12 C13 H13 120.6 . . ?
C13 C14 C15 120.6(8) . . ?
C13 C14 H14 119.7 . . ?
C15 C14 H14 119.7 . . ?
N3 C15 C14 121.7(8) . . ?
N3 C15 H15 119.1 . . ?
C14 C15 H15 119.1 . . ?
C21' C16 C17 95.3(15) . . ?
C21' C16 C21 44.7(13) . . ?
C17 C16 C21 119.5(16) . . ?
C21' C16 C17' 117.7(11) . . ?
C17 C16 C17' 59.6(13) . . ?
C21 C16 C17' 96.3(15) . . ?
C21' C16 C8 122.5(10) . . ?
C17 C16 C8 120.2(11) . . ?
C21 C16 C8 119.8(13) . . ?
C17' C16 C8 119.2(10) . . ?
C16 C17 C18 120(2) . . ?
C16 C17 C17' 62.7(13) . . ?
C18 C17 C17' 89(2) . . ?
C16 C17 C18' 91.4(15) . . ?
C18 C17 C18' 45.3(16) . . ?
C17' C17 C18' 44.1(12) . . ?
C16 C17 C21' 41.7(10) . . ?
C18 C17 C21' 89.6(18) . . ?
C17' C17 C21' 86.8(14) . . ?
C18' C17 C21' 87.2(11) . . ?
C16 C17 H17 118(2) . . ?
C18 C17 H17 120(3) . . ?
C17' C17 H17 105(2) . . ?
C18' C17 H17 122(2) . . ?
C21' C17 H17 148(2) . . ?
C18' C17' C17 89.1(19) . . ?
C18' C17' C16 118.4(15) . . ?
C17 C17' C16 57.8(13) . . ?
C18' C17' C18 43.9(14) . . ?
C17 C17' C18 45.1(14) . . ?
C16 C17' C18 88.3(15) . . ?
C18' C17' H17' 120.4(17) . . ?
C17 C17' H17' 118(2) . . ?
C16 C17' H17' 121.1(15) . . ?
C18 C17' H17' 133.3(18) . . ?
C18' C18 C19 64.2(17) . . ?
C18' C18 C17 88(2) . . ?
C19 C18 C17 118(2) . . ?
C18' C18 C17' 42.8(13) . . ?
C19 C18 C17' 90.4(17) . . ?
C17 C18 C17' 45.5(14) . . ?
C18' C18 H18 114(3) . . ?
C19 C18 H18 121(2) . . ?
C17 C18 H18 122(3) . . ?
C17' C18 H18 130(3) . . ?
C17' C18' C18 93(2) . . ?
C17' C18' C19 118.9(15) . . ?
C18 C18' C19 58.4(17) . . ?
C17' C18' C17 46.8(13) . . ?
C18 C18' C17 46.5(14) . . ?
C19 C18' C17 88.0(14) . . ?
C17' C18' H18' 124(2) . . ?
C18 C18' H18' 109(3) . . ?
C19 C18' H18' 117(2) . . ?
C17 C18' H18' 129.8(19) . . ?
C20' C19 C18 100(2) . . ?
C20' C19 C20 45.6(16) . . ?
C18 C19 C20 127(2) . . ?
C20' C19 C18' 119.0(13) . . ?
C18 C19 C18' 57.4(16) . . ?
C20 C19 C18' 100(2) . . ?
C20' C19 Br1 122.0(11) . . ?
C18 C19 Br1 116.8(13) . . ?
C20 C19 Br1 116.4(17) . . ?
C18' C19 Br1 118.6(11) . . ?
C20' C20 C19 59(3) . . ?
C20' C20 C21 85(3) . . ?
C19 C20 C21 111(3) . . ?
C20' C20 C21' 49(2) . . ?
C19 C20 C21' 90(2) . . ?
C21 C20 C21' 35.8(16) . . ?
C20' C20 H20 73(3) . . ?
C19 C20 H20 104(4) . . ?
C21 C20 H20 120(4) . . ?
C21' C20 H20 99(3) . . ?
C20' C20 H20' 41(2) . . ?
C19 C20 H20' 82(3) . . ?
C21 C20 H20' 107(3) . . ?
C21' C20 H20' 75(2) . . ?
H20 C20 H20' 32.5(16) . . ?
C20 C20' C19 75(3) . . ?
C20 C20' C21' 95(3) . . ?
C19 C20' C21' 122.9(17) . . ?
C20 C20' C21 57(3) . . ?
C19 C20' C21 104.9(19) . . ?
C21' C20' C21 37.9(12) . . ?
C20 C20' H20 50(3) . . ?
C19 C20' H20 100.6(17) . . ?
C21' C20' H20 116(2) . . ?
C21 C20' H20 90.3(19) . . ?
C20 C20' H20' 91(3) . . ?
C19 C20' H20' 116.5(17) . . ?
C21' C20' H20' 119.9(19) . . ?
C21 C20' H20' 119(2) . . ?
H20 C20' H20' 41.3(10) . . ?
C21' C21 C16 65(2) . . ?
C21' C21 C20 90(3) . . ?
C16 C21 C20 124(3) . . ?
C21' C21 C20' 52.5(19) . . ?
C16 C21 C20' 98(2) . . ?
C20 C21 C20' 38.1(18) . . ?
C21' C21 H21 97(3) . . ?
C16 C21 H21 116(3) . . ?
C20 C21 H21 116(3) . . ?
C20' C21 H21 119(3) . . ?
C21' C21 H21' 35.1(15) . . ?
C16 C21 H21' 83.0(19) . . ?
C20 C21 H21' 105(3) . . ?
C20' C21 H21' 74.5(17) . . ?
H21 C21 H21' 62(2) . . ?
C21 C21' C16 70.4(19) . . ?
C21 C21' C20' 90(2) . . ?
C16 C21' C20' 121.6(15) . . ?
C21 C21' C20 54(2) . . ?
C16 C21' C20 105.5(18) . . ?
C20' C21' C20 36.0(17) . . ?
C21 C21' C17 98(2) . . ?
C16 C21' C17 43.0(10) . . ?
C20' C21' C17 90.9(14) . . ?
C20 C21' C17 98.8(16) . . ?
C21 C21' H21 36.4(17) . . ?
C16 C21' H21 88.2(12) . . ?
C20' C21' H21 107.2(19) . . ?
C20 C21' H21 74.9(18) . . ?
C17 C21' H21 128.2(14) . . ?
C21 C21' H21' 104(3) . . ?
C16 C21' H21' 118.4(17) . . ?
C20' C21' H21' 120(2) . . ?
C20 C21' H21' 119(2) . . ?
C17 C21' H21' 142(2) . . ?
H21 C21' H21' 67.5(12) . . ?
C23 C22 C27 119.9(8) . . ?
C23 C22 Ir1 128.3(7) . . ?
C27 C22 Ir1 111.8(6) . . ?
C24 C23 C22 121.3(11) . . ?
C24 C23 H23 119.3 . . ?
C22 C23 H23 119.3 . . ?
C23 C24 C25 120.1(10) . . ?
C23 C24 H24 119.9 . . ?
C25 C24 H24 119.9 . . ?
C26 C25 C24 119.2(10) . . ?
C26 C25 H25 120.4 . . ?
C24 C25 H25 120.4 . . ?
C25 C26 C27 119.3(11) . . ?
C25 C26 H26 120.3 . . ?
C27 C26 H26 120.3 . . ?
C22 C27 C26 120.1(9) . . ?
C22 C27 C28 117.4(7) . . ?
C26 C27 C28 122.4(9) . . ?
N4 C28 C29 118.6(8) . . ?
N4 C28 C27 112.6(7) . . ?
C29 C28 C27 128.8(8) . . ?
C28 C29 C30 121.7(8) . . ?
C28 C29 H29 119.2 . . ?
C30 C29 H29 119.2 . . ?
C29 C30 C31 117.7(8) . . ?
C29 C30 C39 121.5(8) . . ?
C31 C30 C39 120.6(9) . . ?
C32 C31 C30 119.8(9) . . ?
C32 C31 H31 120.1 . . ?
C30 C31 H31 120.1 . . ?
N4 C32 C31 120.3(7) . . ?
N4 C32 C33 112.5(7) . . ?
C31 C32 C33 127.2(8) . . ?
C34 C33 C38 122.0(7) . . ?
C34 C33 C32 122.2(7) . . ?
C38 C33 C32 115.8(7) . . ?
C35 C34 C33 119.1(9) . . ?
C35 C34 H34 120.4 . . ?
C33 C34 H34 120.4 . . ?
C34 C35 C36 120.4(9) . . ?
C34 C35 H35 119.8 . . ?
C36 C35 H35 119.8 . . ?
C35 C36 C37 119.3(9) . . ?
C35 C36 H36 120.3 . . ?
C37 C36 H36 120.3 . . ?
C38 C37 C36 122.7(9) . . ?
C38 C37 H37 118.7 . . ?
C36 C37 H37 118.7 . . ?
C37 C38 C33 116.5(8) . . ?
C37 C38 Ir1 130.6(7) . . ?
C33 C38 Ir1 112.5(6) . . ?
C40 C39 C44 116.7(9) . . ?
C40 C39 C30 122.5(8) . . ?
C44 C39 C30 120.9(9) . . ?
C39 C40 C41 121.0(9) . . ?
C39 C40 H40 119.5 . . ?
C41 C40 H40 119.5 . . ?
C42 C41 C40 121.1(9) . . ?
C42 C41 H41 119.5 . . ?
C40 C41 H41 119.5 . . ?
C43 C42 C41 117.9(9) . . ?
C43 C42 C45 120.5(10) . . ?
C41 C42 C45 121.6(10) . . ?
C42 C43 C44 121.1(10) . . ?
C42 C43 H43 119.4 . . ?
C44 C43 H43 119.4 . . ?
C39 C44 C43 122.2(10) . . ?
C39 C44 H44 118.9 . . ?
C43 C44 H44 118.9 . . ?
C42 C45 H451 109.5 . . ?
C42 C45 H452 109.5 . . ?
H451 C45 H452 109.5 . . ?
C42 C45 H453 109.5 . . ?
H451 C45 H453 109.5 . . ?
H452 C45 H453 109.5 . . ?
O3A N5 O2A 90(3) . . ?
O3A N5 O2B 117(3) . . ?
O2A N5 O2B 66(3) . . ?
O3A N5 O1 129(3) . . ?
O2A N5 O1 134(2) . . ?
O2B N5 O1 106.2(19) . . ?
O3A N5 O3B 34.8(18) . . ?
O2A N5 O3B 110(3) . . ?
O2B N5 O3B 151(2) . . ?
O1 N5 O3B 96(2) . . ?
N5 O2A O2B 60(2) . . ?
N5 O2A O3A 42.3(18) . . ?
O2B O2A O3A 86(3) . . ?
N5 O2B O2A 54(2) . . ?
O3B O3A N5 96(4) . . ?
O3B O3A O2A 121(4) . . ?
N5 O3A O2A 48(2) . . ?
O3A O3B N5 49(3) . . ?

loop_
_geom_bond_atom_site_label_1
_geom_bond_atom_site_label_2
_geom_bond_distance
_geom_bond_site_symmetry_2
_geom_bond_publ_flag
Ir1 N1 1.943(6) . ?
Ir1 N4 2.022(6) . ?
Ir1 N2 2.044(6) . ?
Ir1 N3 2.053(6) . ?
Ir1 C38 2.094(8) . ?
Ir1 C22 2.121(8) . ?
Br1 C19 1.880(10) . ?
N1 C6 1.343(9) . ?
N1 C10 1.373(9) . ?
N2 C1 1.346(10) . ?
N2 C5 1.366(10) . ?
N3 C15 1.328(9) . ?
N3 C11 1.365(10) . ?
N4 C32 1.338(10) . ?
N4 C28 1.359(10) . ?
C1 C2 1.387(12) . ?
C1 H1 0.9300 . ?
C2 C3 1.374(14) . ?
C2 H2 0.9300 . ?
C3 C4 1.361(12) . ?
C3 H3 0.9300 . ?
C4 C5 1.383(11) . ?
C4 H4 0.9300 . ?
C5 C6 1.466(11) . ?
C6 C7 1.386(11) . ?
C7 C8 1.404(11) . ?
C7 H7 0.9300 . ?
C8 C9 1.403(12) . ?
C8 C16 1.497(12) . ?
C9 C10 1.340(11) . ?
C9 H9 0.9300 . ?
C10 C11 1.478(11) . ?
C11 C12 1.364(11) . ?
C12 C13 1.411(12) . ?
C12 H12 0.9300 . ?
C13 C14 1.323(12) . ?
C13 H13 0.9300 . ?
C14 C15 1.370(11) . ?
C14 H14 0.9300 . ?
C15 H15 0.9300 . ?
C16 C21' 1.36(2) . ?
C16 C17 1.40(3) . ?
C16 C21 1.41(3) . ?
C16 C17' 1.466(19) . ?
C17 C18 1.42(3) . ?
C17 C17' 1.42(3) . ?
C17 C18' 1.95(3) . ?
C17 C21' 2.04(3) . ?
C17 H17 0.91(2) . ?
C17' C18' 1.36(2) . ?
C17' C18 2.00(4) . ?
C17' H17' 0.921(17) . ?
C18 C18' 1.39(4) . ?
C18 C19 1.40(3) . ?
C18 H18 0.92(3) . ?
C18' C19 1.48(2) . ?
C18' H18' 0.925(18) . ?
C19 C20' 1.28(2) . ?
C19 C20 1.44(5) . ?
C20 C20' 1.07(4) . ?
C20 C21 1.46(5) . ?
C20 C21' 1.81(4) . ?
C20 H20 0.97(4) . ?
C20 H20' 1.43(4) . ?
C20' C21' 1.37(2) . ?
C20' C21 1.72(4) . ?
C20' H20 1.22(2) . ?
C20' H20' 0.933(19) . ?
C21 C21' 1.06(3) . ?
C21 H21 0.87(3) . ?
C21 H21' 1.56(3) . ?
C21' H21 1.45(2) . ?
C21' H21' 0.926(16) . ?
C22 C23 1.360(11) . ?
C22 C27 1.375(12) . ?
C23 C24 1.353(15) . ?
C23 H23 0.9300 . ?
C24 C25 1.401(16) . ?
C24 H24 0.9300 . ?
C25 C26 1.379(15) . ?
C25 H25 0.9300 . ?
C26 C27 1.399(13) . ?
C26 H26 0.9300 . ?
C27 C28 1.496(12) . ?
C28 C29 1.361(12) . ?
C29 C30 1.384(12) . ?
C29 H29 0.9300 . ?
C30 C31 1.389(12) . ?
C30 C39 1.492(12) . ?
C31 C32 1.372(11) . ?
C31 H31 0.9300 . ?
C32 C33 1.485(11) . ?
C33 C34 1.408(11) . ?
C33 C38 1.409(11) . ?
C34 C35 1.369(12) . ?
C34 H34 0.9300 . ?
C35 C36 1.374(13) . ?
C35 H35 0.9300 . ?
C36 C37 1.417(13) . ?
C36 H36 0.9300 . ?
C37 C38 1.355(11) . ?
C37 H37 0.9300 . ?
C39 C40 1.367(13) . ?
C39 C44 1.368(13) . ?
C40 C41 1.386(12) . ?
C40 H40 0.9300 . ?
C41 C42 1.372(13) . ?
C41 H41 0.9300 . ?
C42 C43 1.342(14) . ?
C42 C45 1.526(13) . ?
C43 C44 1.375(14) . ?
C43 H43 0.9300 . ?
C44 H44 0.9300 . ?
C45 H451 0.9600 . ?
C45 H452 0.9600 . ?
C45 H453 0.9600 . ?
N5 O3A 1.08(3) . ?
N5 O2A 1.19(4) . ?
N5 O2B 1.28(3) . ?
N5 O1 1.32(2) . ?
N5 O3B 1.42(3) . ?
O2A O2B 1.35(4) . ?
O2A O3A 1.61(5) . ?
O3A O3B 0.82(3) . ?
